data_4080873
loop_
_publ_author_name
'Reeds, Jonathan P.'
'Whitwood, Adrian C.'
'Healy, Mark P.'
'Fairlamb, Ian J. S.'

_publ_section_title
;
 Synthesis and Reactivity of N-Heterocyclic Carbene Gold(I) and Gold(III)
 Imidate Complexes and Their Catalytic Activity in 1,5-Enyne
 Cycloisomerization
;
_journal_issue 10
_journal_name_full Organometallics
_journal_page_first 3108
_journal_paper_doi 10.1021/om400310z
_journal_volume 32
_journal_year 2013
_chemical_formula_moiety 'C29 H28 Au Br2 N3 O2, C6 H5 F'
_chemical_formula_sum 'C35 H33 Au Br2 F N3 O2'
_chemical_formula_weight 903.43
_chemical_name_systematic
; 
 ? 
;
_space_group_IT_number 14
_symmetry_cell_setting monoclinic
_symmetry_space_group_name_Hall '-P 2ybc'
_symmetry_space_group_name_H-M 'P 1 21/c 1'
_atom_sites_solution_hydrogens geom
_atom_sites_solution_primary direct
_atom_sites_solution_secondary difmap
_audit_creation_method SHELXL-97
_cell_angle_alpha 90.00
_cell_angle_beta 111.8490(10)
_cell_angle_gamma 90.00
_cell_formula_units_Z 4
_cell_length_a 17.6109(3)
_cell_length_b 12.2187(3)
_cell_length_c 16.6542(3)
_cell_measurement_reflns_used 29477
_cell_measurement_temperature 120(2)
_cell_measurement_theta_max 27.48
_cell_measurement_theta_min 2.91
_cell_volume 3326.27(12)
_computing_cell_refinement 'DENZO (Otwinowski & Minor, 1997) & COLLECT (Hooft, R.W.W., 1998)'
_computing_data_collection 'COLLECT (Hooft, R.W.W., 1998)'
_computing_data_reduction 'DENZO (Otwinowski & Minor, 1997) & COLLECT (Hooft, R.W.W., 1998)'
_computing_structure_refinement 'SHELXL-97 (Sheldrick, 1997)'
_computing_structure_solution 'SHELXS-97 (Sheldrick, 1997)'
_diffrn_ambient_temperature 120(2)
_diffrn_detector_area_resol_mean 9.091
_diffrn_measured_fraction_theta_full 0.998
_diffrn_measured_fraction_theta_max 0.998
_diffrn_measurement_device_type 'Bruker-Nonius Roper CCD camera on \k-goniostat'
_diffrn_measurement_method '\f & \w scans'
_diffrn_radiation_monochromator graphite
_diffrn_radiation_source 'Bruker-Nonius FR591 rotating anode'
_diffrn_radiation_type MoK\a
_diffrn_radiation_wavelength 0.71073
_diffrn_reflns_av_R_equivalents 0.0509
_diffrn_reflns_av_sigmaI/netI 0.0392
_diffrn_reflns_limit_h_max 22
_diffrn_reflns_limit_h_min -22
_diffrn_reflns_limit_k_max 15
_diffrn_reflns_limit_k_min -15
_diffrn_reflns_limit_l_max 21
_diffrn_reflns_limit_l_min -21
_diffrn_reflns_number 44337
_diffrn_reflns_theta_full 27.48
_diffrn_reflns_theta_max 27.48
_diffrn_reflns_theta_min 2.97
_exptl_absorpt_coefficient_mu 6.866
_exptl_absorpt_correction_T_max 0.290
_exptl_absorpt_correction_T_min 0.163
_exptl_absorpt_correction_type multi-scan
_exptl_absorpt_process_details 'SADABS 2007/2 (Sheldrick, G.M., 2007)'
_exptl_crystal_colour yellow
_exptl_crystal_density_diffrn 1.804
_exptl_crystal_density_method 'not measured'
_exptl_crystal_description block
_exptl_crystal_F_000 1752
_exptl_crystal_size_max 0.28
_exptl_crystal_size_mid 0.24
_exptl_crystal_size_min 0.18
_refine_diff_density_max 0.634
_refine_diff_density_min -1.076
_refine_diff_density_rms 0.153
_refine_ls_extinction_method none
_refine_ls_goodness_of_fit_ref 1.072
_refine_ls_hydrogen_treatment constr
_refine_ls_matrix_type full
_refine_ls_number_parameters 456
_refine_ls_number_reflns 7619
_refine_ls_number_restraints 0
_refine_ls_restrained_S_all 1.072
_refine_ls_R_factor_all 0.0401
_refine_ls_R_factor_gt 0.0285
_refine_ls_shift/su_max 0.003
_refine_ls_shift/su_mean 0.000
_refine_ls_structure_factor_coef Fsqd
_refine_ls_weighting_details 'calc w=1/[\s^2^(Fo^2^)+(0.0225P)^2^+2.8689P] where P=(Fo^2^+2Fc^2^)/3'
_refine_ls_weighting_scheme calc
_refine_ls_wR_factor_gt 0.0581
_refine_ls_wR_factor_ref 0.0613
_reflns_number_gt 6377
_reflns_number_total 7619
_reflns_threshold_expression >2sigma(I)
_cod_data_source_file om400310z_si_002.cif
_cod_data_source_block ijf0802
_cod_depositor_comments
;
The following automatic conversions were performed:

'_symmetry_cell_setting' value 'Monoclinic' changed to 'monoclinic'
according to /home/saulius/struct/CIF-dictionaries/cif_core.dic
dictionary named 'cif_core.dic' version 2.3.1 from 2005-06-27.

Automatic conversion script
Id: cif_fix_values 1891 2012-01-12 08:04:46Z andrius 
;
_cod_original_cell_volume 3326.26(12)
_cod_original_sg_symbol_H-M P2(1)/c
_cod_database_code 4080873

loop_
_symmetry_equiv_pos_as_xyz
'x, y, z'
'-x, y+1/2, -z+1/2'
'-x, -y, -z'
'x, -y-1/2, z-1/2'

loop_
_atom_site_label
_atom_site_type_symbol
_atom_site_fract_x
_atom_site_fract_y
_atom_site_fract_z
_atom_site_U_iso_or_equiv
_atom_site_adp_type
_atom_site_occupancy
_atom_site_symmetry_multiplicity
_atom_site_calc_flag
_atom_site_refinement_flags
_atom_site_disorder_assembly
_atom_site_disorder_group
Au1 Au 0.808105(8) 0.886235(11) 0.159078(8) 0.01891(5) Uani 1 1 d . . .
Br1 Br 0.76298(2) 0.74875(3) 0.23584(2) 0.03320(10) Uani 1 1 d . . .
Br2 Br 0.85115(2) 1.02706(3) 0.08314(2) 0.03007(9) Uani 1 1 d . . .
C1 C 0.7516(2) 1.0629(3) 0.2549(3) 0.0296(9) Uani 1 1 d . . .
C2 C 0.7784(2) 1.1129(3) 0.3431(3) 0.0298(9) Uani 1 1 d . . .
C3 C 0.7391(3) 1.1824(4) 0.3804(3) 0.0463(12) Uani 1 1 d . . .
H3 H 0.6857 1.2092 0.3486 0.056 Uiso 1 1 calc R . .
C4 C 0.7809(3) 1.2115(4) 0.4666(3) 0.0518(14) Uani 1 1 d . . .
H4 H 0.7553 1.2587 0.4942 0.062 Uiso 1 1 calc R . .
C5 C 0.8587(3) 1.1732(4) 0.5125(3) 0.0448(12) Uani 1 1 d . . .
H5 H 0.8858 1.1952 0.5710 0.054 Uiso 1 1 calc R . .
C6 C 0.8984(2) 1.1031(3) 0.4751(3) 0.0328(9) Uani 1 1 d . . .
H6 H 0.9519 1.0766 0.5068 0.039 Uiso 1 1 calc R . .
C7 C 0.8565(2) 1.0737(3) 0.3896(2) 0.0242(8) Uani 1 1 d . . .
C8 C 0.8788(2) 0.9968(3) 0.3322(2) 0.0220(8) Uani 1 1 d . . .
C9 C 0.6528(2) 0.7484(4) 0.0002(2) 0.0312(9) Uani 1 1 d . . .
C10 C 0.6175(2) 0.6613(4) 0.0275(3) 0.0365(10) Uani 1 1 d . . .
C11 C 0.5381(2) 0.6747(4) 0.0239(3) 0.0468(12) Uani 1 1 d . . .
H11 H 0.5126 0.6160 0.0418 0.056 Uiso 1 1 calc R . .
C12 C 0.4949(3) 0.7708(5) -0.0048(3) 0.0518(13) Uani 1 1 d . . .
C13 C 0.5315(3) 0.8534(4) -0.0337(3) 0.0508(13) Uani 1 1 d . . .
H13 H 0.5017 0.9188 -0.0551 0.061 Uiso 1 1 calc R . .
C14 C 0.6112(2) 0.8445(4) -0.0328(3) 0.0402(10) Uani 1 1 d . . .
C15 C 0.6615(3) 0.5544(4) 0.0580(3) 0.0531(13) Uani 1 1 d . . .
H15A H 0.6331 0.5122 0.0883 0.080 Uiso 1 1 calc R . .
H15B H 0.7178 0.5690 0.0974 0.080 Uiso 1 1 calc R . .
H15C H 0.6623 0.5127 0.0081 0.080 Uiso 1 1 calc R . .
C16 C 0.4085(3) 0.7829(6) -0.0060(4) 0.081(2) Uani 1 1 d . . .
H16A H 0.4105 0.8184 0.0476 0.122 Uiso 1 1 calc R . .
H16B H 0.3834 0.7104 -0.0105 0.122 Uiso 1 1 calc R . .
H16C H 0.3759 0.8276 -0.0557 0.122 Uiso 1 1 calc R . .
C17 C 0.6468(3) 0.9339(5) -0.0703(4) 0.0721(18) Uani 1 1 d . . .
H17A H 0.6853 0.9774 -0.0233 0.108 Uiso 1 1 calc R . .
H17B H 0.6027 0.9812 -0.1072 0.108 Uiso 1 1 calc R . .
H17C H 0.6755 0.9013 -0.1047 0.108 Uiso 1 1 calc R . .
C18 C 0.8037(2) 0.7787(3) 0.0667(2) 0.0206(7) Uani 1 1 d . . .
C19 C 0.7591(3) 0.6687(4) -0.0490(3) 0.0426(11) Uani 1 1 d . . .
H19 H 0.7234 0.6291 -0.0974 0.051 Uiso 1 1 calc R . .
C20 C 0.8403(3) 0.6705(4) -0.0208(3) 0.0386(11) Uani 1 1 d . . .
H20 H 0.8733 0.6324 -0.0455 0.046 Uiso 1 1 calc R . .
C21 C 0.9536(2) 0.7622(3) 0.1007(2) 0.0229(8) Uani 1 1 d . . .
C22 C 0.9904(2) 0.7187(3) 0.1836(2) 0.0278(9) Uani 1 1 d . . .
C23 C 1.0700(2) 0.7524(4) 0.2316(2) 0.0342(10) Uani 1 1 d . . .
H23 H 1.0962 0.7257 0.2889 0.041 Uiso 1 1 calc R . .
C24 C 1.1122(2) 0.8237(3) 0.1985(3) 0.0365(10) Uani 1 1 d . . .
C25 C 1.0752(2) 0.8579(3) 0.1134(3) 0.0347(10) Uani 1 1 d . . .
H25 H 1.1048 0.9038 0.0893 0.042 Uiso 1 1 calc R . .
C26 C 0.9957(2) 0.8267(3) 0.0622(2) 0.0258(8) Uani 1 1 d . . .
C27 C 0.9493(3) 0.6344(4) 0.2205(3) 0.0434(12) Uani 1 1 d . . .
H27A H 0.9875 0.5744 0.2464 0.065 Uiso 1 1 calc R . .
H27B H 0.9007 0.6057 0.1742 0.065 Uiso 1 1 calc R . .
H27C H 0.9331 0.6687 0.2649 0.065 Uiso 1 1 calc R . .
C28 C 1.1967(3) 0.8644(4) 0.2539(3) 0.0595(15) Uani 1 1 d . . .
H28A H 1.1919 0.9285 0.2870 0.089 Uiso 1 1 calc R . .
H28B H 1.2264 0.8846 0.2167 0.089 Uiso 1 1 calc R . .
H28C H 1.2266 0.8064 0.2938 0.089 Uiso 1 1 calc R . .
C29 C 0.9582(2) 0.8597(4) -0.0321(3) 0.0348(10) Uani 1 1 d . . .
H29A H 0.9929 0.9148 -0.0443 0.052 Uiso 1 1 calc R . .
H29B H 0.9036 0.8904 -0.0445 0.052 Uiso 1 1 calc R . .
H29C H 0.9539 0.7953 -0.0686 0.052 Uiso 1 1 calc R . .
N1 N 0.81463(17) 0.9955(2) 0.25473(18) 0.0210(6) Uani 1 1 d . . .
N2 N 0.73634(18) 0.7355(3) 0.00536(19) 0.0288(7) Uani 1 1 d . . .
N3 N 0.86813(18) 0.7377(2) 0.05091(19) 0.0244(7) Uani 1 1 d . . .
O1 O 0.68692(17) 1.0765(3) 0.1947(2) 0.0485(8) Uani 1 1 d . . .
O2 O 0.94079(15) 0.9414(2) 0.35089(16) 0.0312(6) Uani 1 1 d . . .
C30A C 0.4792(6) 0.5505(9) 0.7850(5) 0.106(5) Uani 0.48 1 d PG A 1
C31A C 0.5417(5) 0.5395(7) 0.7536(6) 0.090(5) Uani 0.48 1 d PG A 1
H31A H 0.5615 0.4689 0.7477 0.108 Uiso 0.48 1 calc PR A 1
C32A C 0.5754(4) 0.6319(10) 0.7311(5) 0.084(5) Uani 0.48 1 d PG A 1
H32A H 0.6181 0.6244 0.7097 0.101 Uiso 0.48 1 calc PR A 1
C33A C 0.5465(6) 0.7353(7) 0.7398(5) 0.102(4) Uani 0.48 1 d PG A 1
H33A H 0.5695 0.7984 0.7244 0.122 Uiso 0.48 1 calc PR A 1
C34A C 0.4839(6) 0.7463(8) 0.7712(6) 0.098(5) Uani 0.48 1 d PG A 1
H34A H 0.4641 0.8170 0.7771 0.118 Uiso 0.48 1 calc PR A 1
C35A C 0.4503(4) 0.6539(11) 0.7937(6) 0.088(5) Uani 0.48 1 d PG A 1
H35A H 0.4075 0.6615 0.8151 0.106 Uiso 0.48 1 calc PR A 1
F1A F 0.4439(8) 0.4778(10) 0.8043(7) 0.153(5) Uani 0.48 1 d P A 1
C30B C 0.4792(6) 0.5505(9) 0.7850(5) 0.106(5) Uani 0.22 1 d P B 2
H30B H 0.4562 0.4874 0.8004 0.127 Uiso 0.22 1 calc PR B 2
C31B C 0.5417(5) 0.5395(7) 0.7536(6) 0.090(5) Uani 0.22 1 d P B 2
H31B H 0.5615 0.4689 0.7477 0.108 Uiso 0.22 1 calc PR B 2
C32B C 0.5754(4) 0.6319(10) 0.7311(5) 0.084(5) Uani 0.22 1 d P B 2
H32B H 0.6181 0.6244 0.7097 0.101 Uiso 0.22 1 calc PR B 2
C33B C 0.5465(6) 0.7353(7) 0.7398(5) 0.102(4) Uani 0.22 1 d P B 2
H33B H 0.5695 0.7984 0.7244 0.122 Uiso 0.22 1 calc PR B 2
C34B C 0.4839(6) 0.7463(8) 0.7712(6) 0.098(5) Uani 0.22 1 d P B 2
H34B H 0.4641 0.8170 0.7771 0.118 Uiso 0.22 1 calc PR B 2
C35B C 0.4503(4) 0.6539(11) 0.7937(6) 0.088(5) Uani 0.22 1 d P B 2
F1B F 0.3933(9) 0.6303(17) 0.8237(12) 0.104(6) Uani 0.22 1 d P B 2
C30C C 0.5361(10) 0.5447(9) 0.8134(9) 0.053(5) Uani 0.30 1 d PG C 3
C31C C 0.5721(9) 0.5750(14) 0.7552(10) 0.055(7) Uani 0.30 1 d PG C 3
H31C H 0.6149 0.5320 0.7499 0.066 Uiso 0.30 1 calc PR C 3
C32C C 0.5454(8) 0.6684(15) 0.7049(9) 0.064(7) Uani 0.30 1 d PG C 3
H32C H 0.5700 0.6891 0.6652 0.077 Uiso 0.30 1 calc PR C 3
C33C C 0.4828(10) 0.7314(11) 0.7126(10) 0.062(6) Uani 0.30 1 d PG C 3
H33C H 0.4646 0.7952 0.6782 0.074 Uiso 0.30 1 calc PR C 3
C34C C 0.4468(10) 0.7011(14) 0.7708(11) 0.075(10) Uani 0.30 1 d PG C 3
H34C H 0.4040 0.7441 0.7761 0.090 Uiso 0.30 1 calc PR C 3
C35C C 0.4735(9) 0.6077(14) 0.8211(9) 0.063(7) Uani 0.30 1 d PG C 3
H35C H 0.4489 0.5870 0.8608 0.076 Uiso 0.30 1 calc PR C 3
F1C F 0.5693(9) 0.4620(10) 0.8667(8) 0.104(4) Uani 0.30 1 d P C 3

loop_
_atom_site_aniso_label
_atom_site_aniso_U_11
_atom_site_aniso_U_22
_atom_site_aniso_U_33
_atom_site_aniso_U_23
_atom_site_aniso_U_13
_atom_site_aniso_U_12
Au1 0.02366(8) 0.02028(8) 0.01280(7) -0.00091(5) 0.00679(5) -0.00025(6)
Br1 0.0479(2) 0.0321(2) 0.0273(2) 0.00177(17) 0.02289(18) -0.00536(18)
Br2 0.0448(2) 0.0242(2) 0.02334(19) -0.00012(16) 0.01516(16) -0.00770(17)
C1 0.029(2) 0.028(2) 0.030(2) -0.0042(18) 0.0098(17) 0.0007(17)
C2 0.031(2) 0.030(2) 0.032(2) -0.0076(18) 0.0159(17) -0.0053(17)
C3 0.033(2) 0.046(3) 0.063(3) -0.029(2) 0.022(2) -0.001(2)
C4 0.044(3) 0.062(3) 0.064(3) -0.038(3) 0.037(2) -0.014(2)
C5 0.052(3) 0.056(3) 0.037(3) -0.032(2) 0.030(2) -0.024(2)
C6 0.039(2) 0.036(3) 0.026(2) -0.0074(18) 0.0146(18) -0.0094(18)
C7 0.0302(19) 0.024(2) 0.0220(19) -0.0053(16) 0.0140(16) -0.0065(16)
C8 0.0309(19) 0.017(2) 0.0213(19) -0.0013(15) 0.0134(15) -0.0036(15)
C9 0.031(2) 0.041(3) 0.0185(19) -0.0053(18) 0.0054(16) -0.0066(18)
C10 0.033(2) 0.042(3) 0.032(2) 0.002(2) 0.0092(18) -0.0039(19)
C11 0.031(2) 0.066(4) 0.044(3) 0.012(2) 0.014(2) -0.003(2)
C12 0.032(2) 0.078(4) 0.042(3) 0.009(3) 0.010(2) 0.005(2)
C13 0.038(3) 0.057(3) 0.042(3) 0.008(2) -0.003(2) 0.014(2)
C14 0.038(2) 0.047(3) 0.024(2) 0.002(2) -0.0016(17) -0.006(2)
C15 0.042(3) 0.041(3) 0.076(4) 0.006(3) 0.021(3) -0.007(2)
C16 0.040(3) 0.121(6) 0.086(5) 0.025(4) 0.028(3) 0.020(3)
C17 0.053(3) 0.068(4) 0.069(4) 0.034(3) -0.008(3) -0.015(3)
C18 0.0300(19) 0.0189(19) 0.0149(17) -0.0019(14) 0.0107(14) -0.0046(15)
C19 0.048(3) 0.052(3) 0.035(2) -0.026(2) 0.023(2) -0.023(2)
C20 0.049(3) 0.041(3) 0.035(2) -0.025(2) 0.026(2) -0.019(2)
C21 0.0268(18) 0.023(2) 0.0207(19) -0.0057(15) 0.0102(15) -0.0015(15)
C22 0.038(2) 0.023(2) 0.029(2) -0.0025(16) 0.0204(17) 0.0099(16)
C23 0.040(2) 0.039(3) 0.022(2) -0.0030(18) 0.0092(17) 0.0167(19)
C24 0.033(2) 0.030(3) 0.038(2) -0.0101(19) 0.0045(18) 0.0042(18)
C25 0.031(2) 0.027(2) 0.048(3) -0.0001(19) 0.0172(19) -0.0041(17)
C26 0.032(2) 0.023(2) 0.026(2) 0.0010(16) 0.0149(16) -0.0001(16)
C27 0.050(3) 0.051(3) 0.038(3) 0.019(2) 0.026(2) 0.019(2)
C28 0.044(3) 0.051(3) 0.063(3) -0.022(3) -0.004(2) 0.001(2)
C29 0.037(2) 0.040(3) 0.031(2) 0.0072(19) 0.0173(18) -0.0038(18)
N1 0.0247(15) 0.0190(17) 0.0193(16) -0.0015(12) 0.0082(12) 0.0032(12)
N2 0.0311(17) 0.037(2) 0.0211(17) -0.0107(14) 0.0125(13) -0.0085(14)
N3 0.0342(17) 0.0226(17) 0.0226(16) -0.0054(13) 0.0175(13) -0.0034(13)
O1 0.0372(16) 0.051(2) 0.0430(19) -0.0079(16) -0.0015(14) 0.0152(15)
O2 0.0319(14) 0.0344(17) 0.0251(14) -0.0020(12) 0.0078(11) 0.0058(12)
C30A 0.098(10) 0.166(16) 0.045(7) 0.001(8) 0.017(6) -0.028(11)
C31A 0.046(6) 0.187(14) 0.037(6) -0.001(7) 0.016(5) -0.008(7)
C32A 0.048(7) 0.136(14) 0.062(8) -0.026(8) 0.013(6) -0.030(8)
C33A 0.072(8) 0.185(15) 0.045(6) -0.007(7) 0.017(5) 0.007(9)
C34A 0.069(8) 0.160(14) 0.052(7) -0.001(8) 0.007(6) 0.011(8)
C35A 0.061(7) 0.155(16) 0.046(7) 0.008(10) 0.017(5) -0.007(9)
F1A 0.202(12) 0.158(11) 0.118(8) 0.019(7) 0.083(8) -0.063(9)
C30B 0.098(10) 0.166(16) 0.045(7) 0.001(8) 0.017(6) -0.028(11)
C31B 0.046(6) 0.187(14) 0.037(6) -0.001(7) 0.016(5) -0.008(7)
C32B 0.048(7) 0.136(14) 0.062(8) -0.026(8) 0.013(6) -0.030(8)
C33B 0.072(8) 0.185(15) 0.045(6) -0.007(7) 0.017(5) 0.007(9)
C34B 0.069(8) 0.160(14) 0.052(7) -0.001(8) 0.007(6) 0.011(8)
C35B 0.061(7) 0.155(16) 0.046(7) 0.008(10) 0.017(5) -0.007(9)
F1B 0.060(9) 0.153(19) 0.111(14) -0.015(12) 0.046(10) -0.027(10)
C30C 0.063(12) 0.040(11) 0.041(11) -0.001(9) 0.001(10) 0.003(9)
C31C 0.050(15) 0.063(15) 0.073(17) 0.001(12) 0.047(14) -0.001(12)
C32C 0.030(11) 0.10(2) 0.059(16) 0.001(14) 0.014(12) -0.009(12)
C33C 0.071(14) 0.080(15) 0.047(12) 0.020(11) 0.036(11) 0.034(11)
C34C 0.11(3) 0.069(18) 0.07(2) 0.016(15) 0.06(2) 0.022(16)
C35C 0.085(18) 0.055(15) 0.057(17) 0.009(12) 0.035(14) -0.014(13)
F1C 0.164(13) 0.071(9) 0.082(9) 0.017(7) 0.053(9) 0.024(8)

loop_
_atom_type_symbol
_atom_type_description
_atom_type_scat_dispersion_real
_atom_type_scat_dispersion_imag
_atom_type_scat_source
C C 0.0033 0.0016 'International Tables Vol C Tables 4.2.6.8 and 6.1.1.4'
H H 0.0000 0.0000 'International Tables Vol C Tables 4.2.6.8 and 6.1.1.4'
N N 0.0061 0.0033 'International Tables Vol C Tables 4.2.6.8 and 6.1.1.4'
O O 0.0106 0.0060 'International Tables Vol C Tables 4.2.6.8 and 6.1.1.4'
Br Br -0.2901 2.4595 'International Tables Vol C Tables 4.2.6.8 and 6.1.1.4'
Au Au -2.0133 8.8022 'International Tables Vol C Tables 4.2.6.8 and 6.1.1.4'
F F 0.0171 0.0103 'International Tables Vol C Tables 4.2.6.8 and 6.1.1.4'

loop_
_geom_angle_atom_site_label_1
_geom_angle_atom_site_label_2
_geom_angle_atom_site_label_3
_geom_angle
C18 Au1 N1 179.04(13)
C18 Au1 Br1 91.38(10)
N1 Au1 Br1 88.62(8)
C18 Au1 Br2 89.72(10)
N1 Au1 Br2 90.30(8)
Br1 Au1 Br2 178.583(14)
O1 C1 N1 125.9(4)
O1 C1 C2 127.6(4)
N1 C1 C2 106.5(3)
C3 C2 C7 121.3(4)
C3 C2 C1 131.7(4)
C7 C2 C1 107.0(3)
C2 C3 C4 117.4(4)
C2 C3 H3 121.3
C4 C3 H3 121.3
C5 C4 C3 121.3(4)
C5 C4 H4 119.3
C3 C4 H4 119.3
C4 C5 C6 121.4(4)
C4 C5 H5 119.3
C6 C5 H5 119.3
C7 C6 C5 117.1(4)
C7 C6 H6 121.4
C5 C6 H6 121.4
C6 C7 C2 121.5(3)
C6 C7 C8 130.9(3)
C2 C7 C8 107.6(3)
O2 C8 N1 125.6(3)
O2 C8 C7 127.4(3)
N1 C8 C7 106.9(3)
C14 C9 C10 123.0(4)
C14 C9 N2 119.3(4)
C10 C9 N2 117.7(4)
C11 C10 C9 117.5(4)
C11 C10 C15 120.0(4)
C9 C10 C15 122.5(4)
C12 C11 C10 122.1(4)
C12 C11 H11 119.0
C10 C11 H11 119.0
C13 C12 C11 118.2(4)
C13 C12 C16 121.4(5)
C11 C12 C16 120.4(5)
C12 C13 C14 122.5(4)
C12 C13 H13 118.8
C14 C13 H13 118.8
C9 C14 C13 116.6(4)
C9 C14 C17 122.7(4)
C13 C14 C17 120.6(4)
C10 C15 H15A 109.5
C10 C15 H15B 109.5
H15A C15 H15B 109.5
C10 C15 H15C 109.5
H15A C15 H15C 109.5
H15B C15 H15C 109.5
C12 C16 H16A 109.5
C12 C16 H16B 109.5
H16A C16 H16B 109.5
C12 C16 H16C 109.5
H16A C16 H16C 109.5
H16B C16 H16C 109.5
C14 C17 H17A 109.5
C14 C17 H17B 109.5
H17A C17 H17B 109.5
C14 C17 H17C 109.5
H17A C17 H17C 109.5
H17B C17 H17C 109.5
N2 C18 N3 105.8(3)
N2 C18 Au1 127.5(3)
N3 C18 Au1 126.6(2)
C20 C19 N2 107.1(3)
C20 C19 H19 126.4
N2 C19 H19 126.4
C19 C20 N3 107.8(4)
C19 C20 H20 126.1
N3 C20 H20 126.1
C26 C21 C22 122.8(3)
C26 C21 N3 118.0(3)
C22 C21 N3 119.2(3)
C23 C22 C21 116.9(4)
C23 C22 C27 120.0(4)
C21 C22 C27 123.0(4)
C24 C23 C22 122.2(4)
C24 C23 H23 118.9
C22 C23 H23 118.9
C23 C24 C25 118.7(4)
C23 C24 C28 121.0(4)
C25 C24 C28 120.3(4)
C24 C25 C26 121.6(4)
C24 C25 H25 119.2
C26 C25 H25 119.2
C21 C26 C25 117.4(3)
C21 C26 C29 121.9(3)
C25 C26 C29 120.7(3)
C22 C27 H27A 109.5
C22 C27 H27B 109.5
H27A C27 H27B 109.5
C22 C27 H27C 109.5
H27A C27 H27C 109.5
H27B C27 H27C 109.5
C24 C28 H28A 109.5
C24 C28 H28B 109.5
H28A C28 H28B 109.5
C24 C28 H28C 109.5
H28A C28 H28C 109.5
H28B C28 H28C 109.5
C26 C29 H29A 109.5
C26 C29 H29B 109.5
H29A C29 H29B 109.5
C26 C29 H29C 109.5
H29A C29 H29C 109.5
H29B C29 H29C 109.5
C8 N1 C1 112.1(3)
C8 N1 Au1 122.0(2)
C1 N1 Au1 125.2(2)
C18 N2 C19 109.8(3)
C18 N2 C9 126.0(3)
C19 N2 C9 124.0(3)
C18 N3 C20 109.6(3)
C18 N3 C21 125.3(3)
C20 N3 C21 125.1(3)
F1A C30A C31A 126.4(12)
F1A C30A C35A 113.6(12)
C31A C30A C35A 120.0
C30A C31A C32A 120.0
C30A C31A H31A 120.0
C32A C31A H31A 120.0
C33A C32A C31A 120.0
C33A C32A H32A 120.0
C31A C32A H32A 120.0
C32A C33A C34A 120.0
C32A C33A H33A 120.0
C34A C33A H33A 120.0
C35A C34A C33A 120.0
C35A C34A H34A 120.0
C33A C34A H34A 120.0
C34A C35A C30A 120.0
C34A C35A H35A 120.0
C30A C35A H35A 120.0
F1C C30C C31C 117.8(14)
F1C C30C C35C 121.8(14)
C31C C30C C35C 120.0
C32C C31C C30C 120.0
C32C C31C H31C 120.0
C30C C31C H31C 120.0
C31C C32C C33C 120.0
C31C C32C H32C 120.0
C33C C32C H32C 120.0
C34C C33C C32C 120.0
C34C C33C H33C 120.0
C32C C33C H33C 120.0
C33C C34C C35C 120.0
C33C C34C H34C 120.0
C35C C34C H34C 120.0
C34C C35C C30C 120.0
C34C C35C H35C 120.0
C30C C35C H35C 120.0

loop_
_geom_bond_atom_site_label_1
_geom_bond_atom_site_label_2
_geom_bond_distance
Au1 C18 2.002(3)
Au1 N1 2.049(3)
Au1 Br1 2.4174(4)
Au1 Br2 2.4183(4)
C1 O1 1.216(4)
C1 N1 1.383(5)
C1 C2 1.497(5)
C2 C3 1.381(5)
C2 C7 1.388(5)
C3 C4 1.393(6)
C3 H3 0.9500
C4 C5 1.379(6)
C4 H4 0.9500
C5 C6 1.391(6)
C5 H5 0.9500
C6 C7 1.385(5)
C6 H6 0.9500
C7 C8 1.495(5)
C8 O2 1.222(4)
C8 N1 1.362(4)
C9 C14 1.385(6)
C9 C10 1.391(6)
C9 N2 1.451(5)
C10 C11 1.386(6)
C10 C15 1.507(6)
C11 C12 1.384(7)
C11 H11 0.9500
C12 C13 1.378(7)
C12 C16 1.522(6)
C13 C14 1.402(6)
C13 H13 0.9500
C14 C17 1.505(7)
C15 H15A 0.9800
C15 H15B 0.9800
C15 H15C 0.9800
C16 H16A 0.9800
C16 H16B 0.9800
C16 H16C 0.9800
C17 H17A 0.9800
C17 H17B 0.9800
C17 H17C 0.9800
C18 N2 1.352(4)
C18 N3 1.353(4)
C19 C20 1.328(6)
C19 N2 1.385(5)
C19 H19 0.9500
C20 N3 1.380(5)
C20 H20 0.9500
C21 C26 1.391(5)
C21 C22 1.394(5)
C21 N3 1.454(4)
C22 C23 1.392(5)
C22 C27 1.514(6)
C23 C24 1.385(6)
C23 H23 0.9500
C24 C25 1.386(6)
C24 C28 1.515(6)
C25 C26 1.395(5)
C25 H25 0.9500
C26 C29 1.515(5)
C27 H27A 0.9800
C27 H27B 0.9800
C27 H27C 0.9800
C28 H28A 0.9800
C28 H28B 0.9800
C28 H28C 0.9800
C29 H29A 0.9800
C29 H29B 0.9800
C29 H29C 0.9800
C30A F1A 1.196(11)
C30A C31A 1.3900
C30A C35A 1.3900
C31A C32A 1.3900
C31A H31A 0.9500
C32A C33A 1.3900
C32A H32A 0.9500
C33A C34A 1.3900
C33A H33A 0.9500
C34A C35A 1.3900
C34A H34A 0.9500
C35A H35A 0.9500
C30C F1C 1.328(14)
C30C C31C 1.3900
C30C C35C 1.3900
C31C C32C 1.3900
C31C H31C 0.9500
C32C C33C 1.3900
C32C H32C 0.9500
C33C C34C 1.3900
C33C H33C 0.9500
C34C C35C 1.3900
C34C H34C 0.9500
C35C H35C 0.9500

loop_
_geom_torsion_atom_site_label_1
_geom_torsion_atom_site_label_2
_geom_torsion_atom_site_label_3
_geom_torsion_atom_site_label_4
_geom_torsion
O1 C1 C2 C3 2.0(8)
N1 C1 C2 C3 -177.0(4)
O1 C1 C2 C7 -180.0(4)
N1 C1 C2 C7 1.0(4)
C7 C2 C3 C4 0.0(7)
C1 C2 C3 C4 177.9(4)
C2 C3 C4 C5 0.5(7)
C3 C4 C5 C6 -0.6(7)
C4 C5 C6 C7 0.2(6)
C5 C6 C7 C2 0.4(6)
C5 C6 C7 C8 -176.5(4)
C3 C2 C7 C6 -0.5(6)
C1 C2 C7 C6 -178.8(3)
C3 C2 C7 C8 177.1(4)
C1 C2 C7 C8 -1.3(4)
C6 C7 C8 O2 1.3(7)
C2 C7 C8 O2 -175.9(4)
C6 C7 C8 N1 178.3(4)
C2 C7 C8 N1 1.1(4)
C14 C9 C10 C11 -2.4(6)
N2 C9 C10 C11 178.8(4)
C14 C9 C10 C15 176.1(4)
N2 C9 C10 C15 -2.7(6)
C9 C10 C11 C12 -0.6(7)
C15 C10 C11 C12 -179.1(5)
C10 C11 C12 C13 2.6(7)
C10 C11 C12 C16 -178.8(5)
C11 C12 C13 C14 -1.8(7)
C16 C12 C13 C14 179.6(5)
C10 C9 C14 C13 3.1(6)
N2 C9 C14 C13 -178.1(4)
C10 C9 C14 C17 -173.9(4)
N2 C9 C14 C17 4.9(6)
C12 C13 C14 C9 -1.0(7)
C12 C13 C14 C17 176.1(5)
N1 Au1 C18 N2 161(7)
Br1 Au1 C18 N2 71.2(3)
Br2 Au1 C18 N2 -107.9(3)
N1 Au1 C18 N3 -22(8)
Br1 Au1 C18 N3 -111.6(3)
Br2 Au1 C18 N3 69.3(3)
N2 C19 C20 N3 0.2(5)
C26 C21 C22 C23 7.1(5)
N3 C21 C22 C23 -174.4(3)
C26 C21 C22 C27 -170.1(4)
N3 C21 C22 C27 8.4(5)
C21 C22 C23 C24 -1.7(5)
C27 C22 C23 C24 175.6(4)
C22 C23 C24 C25 -3.3(6)
C22 C23 C24 C28 176.3(4)
C23 C24 C25 C26 3.2(6)
C28 C24 C25 C26 -176.4(4)
C22 C21 C26 C25 -7.2(5)
N3 C21 C26 C25 174.3(3)
C22 C21 C26 C29 171.1(4)
N3 C21 C26 C29 -7.5(5)
C24 C25 C26 C21 1.9(6)
C24 C25 C26 C29 -176.4(4)
O2 C8 N1 C1 176.6(4)
C7 C8 N1 C1 -0.4(4)
O2 C8 N1 Au1 5.9(5)
C7 C8 N1 Au1 -171.2(2)
O1 C1 N1 C8 -179.4(4)
C2 C1 N1 C8 -0.4(4)
O1 C1 N1 Au1 -9.0(6)
C2 C1 N1 Au1 170.1(2)
C18 Au1 N1 C8 -11(8)
Br1 Au1 N1 C8 79.2(3)
Br2 Au1 N1 C8 -101.7(3)
C18 Au1 N1 C1 180(100)
Br1 Au1 N1 C1 -90.3(3)
Br2 Au1 N1 C1 88.8(3)
N3 C18 N2 C19 -0.7(4)
Au1 C18 N2 C19 176.9(3)
N3 C18 N2 C9 174.5(3)
Au1 C18 N2 C9 -7.9(6)
C20 C19 N2 C18 0.4(5)
C20 C19 N2 C9 -174.9(4)
C14 C9 N2 C18 79.0(5)
C10 C9 N2 C18 -102.2(5)
C14 C9 N2 C19 -106.5(5)
C10 C9 N2 C19 72.3(5)
N2 C18 N3 C20 0.8(4)
Au1 C18 N3 C20 -176.8(3)
N2 C18 N3 C21 179.7(3)
Au1 C18 N3 C21 2.0(5)
C19 C20 N3 C18 -0.6(5)
C19 C20 N3 C21 -179.5(4)
C26 C21 N3 C18 -109.2(4)
C22 C21 N3 C18 72.2(5)
C26 C21 N3 C20 69.5(5)
C22 C21 N3 C20 -109.1(4)
F1A C30A C31A C32A 177.9(11)
C35A C30A C31A C32A 0.0
C30A C31A C32A C33A 0.0
C31A C32A C33A C34A 0.0
C32A C33A C34A C35A 0.0
C33A C34A C35A C30A 0.0
F1A C30A C35A C34A -178.1(9)
C31A C30A C35A C34A 0.0
F1C C30C C31C C32C -172.8(15)
C35C C30C C31C C32C 0.0
C30C C31C C32C C33C 0.0
C31C C32C C33C C34C 0.0
C32C C33C C34C C35C 0.0
C33C C34C C35C C30C 0.0
F1C C30C C35C C34C 172.5(15)
C31C C30C C35C C34C 0.0
